data_7059030
loop_
_publ_author_name
'Camuenho, Ambr\'osio'
'Jorge Parola, A.'
'Alejo-Armijo, Alfonso'
'Pandian, Ramesh'
'Gomes, Clara S. B.'
'Laia, C\'esar A. T.'
'Pina, Fernando'

_publ_section_title
;
 A model compound for pyridinechalcone-based multistate systems. Ring
 opening-closure as the slowest kinetic step of the multistate
;
_journal_name_full 'New Journal of Chemistry'
_journal_paper_doi 10.1039/C9NJ04776J
_journal_year 2019
_chemical_formula_moiety 'C18  H20  N2  O2'
_chemical_formula_sum 'C18 H20 N2 O2'
_chemical_formula_weight 296.36
_space_group_crystal_system monoclinic
_space_group_IT_number 14
_space_group_name_Hall '-P 2yn'
_space_group_name_H-M_alt 'P 1 21/n 1'
_atom_sites_solution_hydrogens mixed
_audit_creation_method SHELXL-2018/3
_audit_update_record
;
2019-05-31 deposited with the CCDC.	2019-10-31 downloaded from the CCDC.
;
_cell_angle_alpha 90
_cell_angle_beta 97.953(4)
_cell_angle_gamma 90
_cell_formula_units_Z 4
_cell_length_a 7.0060(6)
_cell_length_b 18.2400(17)
_cell_length_c 12.5016(11)
_cell_measurement_reflns_used 5050
_cell_measurement_temperature 293(2)
_cell_measurement_theta_max 31.31
_cell_measurement_theta_min 2.77
_cell_volume 1582.2(2)
_computing_cell_refinement 'Bruker SAINT'
_computing_data_collection 'Bruker APEX2'
_computing_data_reduction 'Bruker SAINT'
_computing_molecular_graphics 'Ortep for Windows (Farrugia, 2012)'
_computing_publication_material 'WinGX publication routines (Farrugia, 2012)'
_computing_structure_refinement 'SHELXL-2018/3 (Sheldrick, 2018)'
_computing_structure_solution 'SHELXT 2014/5 (Sheldrick 2018)'
_diffrn_ambient_temperature 293(2)
_diffrn_measured_fraction_theta_full 0.994
_diffrn_measured_fraction_theta_max 0.994
_diffrn_measurement_device_type 'Bruker APEX-II CCD'
_diffrn_measurement_method '\f and \w scans'
_diffrn_radiation_type MoK\a
_diffrn_radiation_wavelength 0.71073
_diffrn_reflns_av_R_equivalents 0.1313
_diffrn_reflns_av_unetI/netI 0.0647
_diffrn_reflns_Laue_measured_fraction_full 0.994
_diffrn_reflns_Laue_measured_fraction_max 0.994
_diffrn_reflns_limit_h_max 8
_diffrn_reflns_limit_h_min -8
_diffrn_reflns_limit_k_max 22
_diffrn_reflns_limit_k_min -22
_diffrn_reflns_limit_l_max 15
_diffrn_reflns_limit_l_min -15
_diffrn_reflns_number 31778
_diffrn_reflns_point_group_measured_fraction_full 0.994
_diffrn_reflns_point_group_measured_fraction_max 0.994
_diffrn_reflns_theta_full 25.242
_diffrn_reflns_theta_max 25.680
_diffrn_reflns_theta_min 3.161
_exptl_absorpt_coefficient_mu 0.082
_exptl_absorpt_correction_T_max 0.990
_exptl_absorpt_correction_T_min 0.976
_exptl_absorpt_correction_type multi-scan
_exptl_absorpt_process_details
;
 SADABS 2016/2: Krause, L., Herbst-Irmer, R., Sheldrick G.M. & Stalke D.,
 J. Appl. Cryst. 48 (2015) 3-10
;
_exptl_crystal_colour brown
_exptl_crystal_density_diffrn 1.244
_exptl_crystal_density_method 'not measured'
_exptl_crystal_description prism
_exptl_crystal_F_000 632
_exptl_crystal_size_max 0.300
_exptl_crystal_size_mid 0.150
_exptl_crystal_size_min 0.120
_refine_diff_density_max 0.250
_refine_diff_density_min -0.276
_refine_diff_density_rms 0.053
_refine_ls_extinction_method none
_refine_ls_goodness_of_fit_ref 1.078
_refine_ls_hydrogen_treatment mixed
_refine_ls_matrix_type full
_refine_ls_number_parameters 204
_refine_ls_number_reflns 2992
_refine_ls_number_restraints 0
_refine_ls_restrained_S_all 1.078
_refine_ls_R_factor_all 0.1293
_refine_ls_R_factor_gt 0.0668
_refine_ls_shift/su_max 0.002
_refine_ls_shift/su_mean 0.000
_refine_ls_structure_factor_coef Fsqd
_refine_ls_weighting_details 'w=1/[\s^2^(Fo^2^)+(0.0889P)^2^] where P=(Fo^2^+2Fc^2^)/3'
_refine_ls_weighting_scheme calc
_refine_ls_wR_factor_gt 0.1542
_refine_ls_wR_factor_ref 0.1706
_reflns_Friedel_coverage 0.000
_reflns_number_gt 1795
_reflns_number_total 2992
_reflns_threshold_expression 'I > 2\s(I)'
_cod_data_source_file c9nj04776j2.cif
_cod_data_source_block 7NPy4
_cod_original_sg_symbol_H-M 'P 21/n'
_cod_database_code 7059030
_shelx_shelxl_version_number 2018/3
_shelx_space_group_comment
;
The symmetry employed for this shelxl refinement is uniquely defined
by the following loop, which should always be used as a source of
symmetry information in preference to the above space-group names.
They are only intended as comments.
;
_shelx_estimated_absorpt_t_min 0.976
_shelx_estimated_absorpt_t_max 0.990

loop_
_space_group_symop_operation_xyz
'x, y, z'
'-x+1/2, y+1/2, -z+1/2'
'-x, -y, -z'
'x-1/2, -y-1/2, z-1/2'

loop_
_atom_site_label
_atom_site_type_symbol
_atom_site_fract_x
_atom_site_fract_y
_atom_site_fract_z
_atom_site_U_iso_or_equiv
_atom_site_adp_type
_atom_site_occupancy
_atom_site_site_symmetry_order
_atom_site_calc_flag
_atom_site_refinement_flags_posn
_atom_site_refinement_flags_adp
O2 O 0.1262(2) 0.30467(10) 0.48237(14) 0.0424(5) Uani 1 1 d . .
O1 O 0.7142(3) 0.16243(10) 0.56617(14) 0.0536(6) Uani 1 1 d . .
N2 N -0.1500(3) 0.44499(12) 0.74651(16) 0.0457(6) Uani 1 1 d . .
N1 N 1.2873(3) 0.15088(12) 0.85078(16) 0.0395(6) Uani 1 1 d . .
C18 C -0.2682(5) 0.52971(17) 0.5987(3) 0.0753(11) Uani 1 1 d . .
H18A H -0.221312 0.569870 0.644634 0.113 Uiso 1 1 calc R U
H18B H -0.383065 0.544454 0.552783 0.113 Uiso 1 1 calc R U
H18C H -0.171720 0.515619 0.555195 0.113 Uiso 1 1 calc R U
C17 C -0.3133(4) 0.46545(15) 0.6674(2) 0.0493(7) Uani 1 1 d . .
H17A H -0.421522 0.477990 0.704637 0.059 Uiso 1 1 calc R U
H17B H -0.350814 0.423790 0.620998 0.059 Uiso 1 1 calc R U
C12 C -0.0020(3) 0.40314(13) 0.71899(19) 0.0333(6) Uani 1 1 d . .
C13 C -0.0073(3) 0.37610(13) 0.61347(18) 0.0329(6) Uani 1 1 d . .
H13 H -0.110283 0.388600 0.561486 0.040 Uiso 1 1 calc R U
C14 C 0.1365(3) 0.33142(12) 0.58503(18) 0.0293(6) Uani 1 1 d . .
C9 C 0.2969(3) 0.31177(12) 0.65983(18) 0.0300(6) Uani 1 1 d . .
C8 C 0.4435(3) 0.26369(13) 0.63022(18) 0.0310(6) Uani 1 1 d . .
H8 H 0.418549 0.242398 0.562127 0.037 Uiso 1 1 calc R U
C7 C 0.6119(3) 0.24586(13) 0.6891(2) 0.0363(6) Uani 1 1 d . .
H7 H 0.643759 0.267587 0.756453 0.044 Uiso 1 1 calc R U
C6 C 0.7458(3) 0.19471(13) 0.65289(18) 0.0313(6) Uani 1 1 d . .
C3 C 0.9331(3) 0.17963(12) 0.72473(17) 0.0263(5) Uani 1 1 d . .
C4 C 0.9810(3) 0.21019(14) 0.82539(19) 0.0377(6) Uani 1 1 d . .
H4 H 0.895098 0.241214 0.853560 0.045 Uiso 1 1 calc R U
C5 C 1.1569(4) 0.19448(15) 0.88401(19) 0.0429(7) Uani 1 1 d . .
H5 H 1.186209 0.216033 0.951717 0.052 Uiso 1 1 calc R U
C1 C 1.2393(4) 0.12080(15) 0.7541(2) 0.0454(7) Uani 1 1 d . .
H1 H 1.327219 0.089401 0.728462 0.054 Uiso 1 1 calc R U
C2 C 1.0674(3) 0.13339(14) 0.6898(2) 0.0404(7) Uani 1 1 d . .
H2 H 1.041423 0.110740 0.622748 0.048 Uiso 1 1 calc R U
C11 C 0.1580(4) 0.38382(13) 0.79435(19) 0.0396(7) Uani 1 1 d . .
H11 H 0.167165 0.400849 0.864989 0.048 Uiso 1 1 calc R U
C10 C 0.2997(3) 0.34033(13) 0.7646(2) 0.0374(6) Uani 1 1 d . .
H10 H 0.403933 0.328879 0.816385 0.045 Uiso 1 1 calc R U
C15 C -0.1436(4) 0.47811(15) 0.8533(2) 0.0525(8) Uani 1 1 d . .
H15B H -0.202119 0.526350 0.845441 0.063 Uiso 1 1 calc R U
H15A H -0.010004 0.484408 0.884612 0.063 Uiso 1 1 calc R U
C16 C -0.2449(5) 0.4337(2) 0.9293(3) 0.0907(13) Uani 1 1 d . .
H16C H -0.379121 0.429806 0.901158 0.136 Uiso 1 1 calc R U
H16B H -0.231502 0.457383 0.998587 0.136 Uiso 1 1 calc R U
H16A H -0.189015 0.385658 0.936940 0.136 Uiso 1 1 calc R U
H20 H 0.012(6) 0.322(2) 0.438(3) 0.136 Uiso 1 1 d . U

loop_
_atom_site_aniso_label
_atom_site_aniso_U_11
_atom_site_aniso_U_22
_atom_site_aniso_U_33
_atom_site_aniso_U_23
_atom_site_aniso_U_13
_atom_site_aniso_U_12
O2 0.0329(10) 0.0604(12) 0.0315(10) -0.0047(8) -0.0042(8) 0.0114(9)
O1 0.0504(12) 0.0663(13) 0.0382(12) -0.0132(9) -0.0152(9) 0.0145(10)
N2 0.0464(14) 0.0518(14) 0.0377(13) -0.0051(10) 0.0019(11) 0.0132(11)
N1 0.0279(11) 0.0543(14) 0.0345(13) 0.0003(10) -0.0028(10) 0.0052(10)
C18 0.089(3) 0.053(2) 0.082(3) 0.0157(17) 0.005(2) 0.0156(19)
C17 0.0380(16) 0.0515(17) 0.0581(19) 0.0008(14) 0.0052(14) 0.0107(13)
C12 0.0341(14) 0.0318(14) 0.0335(14) 0.0015(11) 0.0030(11) -0.0001(11)
C13 0.0264(13) 0.0403(15) 0.0300(14) 0.0039(11) -0.0032(11) 0.0005(11)
C14 0.0265(13) 0.0358(14) 0.0248(13) 0.0025(10) 0.0003(10) -0.0028(11)
C9 0.0228(13) 0.0344(14) 0.0307(14) 0.0068(11) -0.0036(10) -0.0037(11)
C8 0.0255(13) 0.0374(14) 0.0284(13) 0.0065(11) -0.0021(11) -0.0057(11)
C7 0.0261(13) 0.0466(16) 0.0342(14) -0.0014(11) -0.0038(11) -0.0002(12)
C6 0.0286(13) 0.0360(14) 0.0279(14) 0.0038(11) -0.0008(11) -0.0030(11)
C3 0.0223(12) 0.0309(13) 0.0250(13) 0.0043(10) 0.0013(10) -0.0034(10)
C4 0.0292(14) 0.0490(16) 0.0337(15) -0.0049(12) -0.0003(11) 0.0088(12)
C5 0.0368(15) 0.0606(18) 0.0281(14) -0.0075(12) -0.0073(12) 0.0069(14)
C1 0.0347(15) 0.0582(18) 0.0417(16) -0.0095(13) -0.0005(13) 0.0145(13)
C2 0.0353(15) 0.0526(17) 0.0317(14) -0.0105(12) -0.0005(12) 0.0038(13)
C11 0.0420(16) 0.0472(16) 0.0276(14) -0.0069(12) -0.0027(12) -0.0022(13)
C10 0.0281(13) 0.0471(15) 0.0331(15) 0.0023(12) -0.0092(11) -0.0010(12)
C15 0.0474(18) 0.0537(18) 0.0559(19) -0.0222(14) 0.0057(14) -0.0014(14)
C16 0.100(3) 0.124(3) 0.051(2) -0.015(2) 0.019(2) -0.043(2)

loop_
_atom_type_symbol
_atom_type_description
_atom_type_scat_dispersion_real
_atom_type_scat_dispersion_imag
_atom_type_scat_source
C C 0.0033 0.0016 'International Tables Vol C Tables 4.2.6.8 and 6.1.1.4'
H H 0.0000 0.0000 'International Tables Vol C Tables 4.2.6.8 and 6.1.1.4'
N N 0.0061 0.0033 'International Tables Vol C Tables 4.2.6.8 and 6.1.1.4'
O O 0.0106 0.0060 'International Tables Vol C Tables 4.2.6.8 and 6.1.1.4'

loop_
_geom_angle_atom_site_label_1
_geom_angle_atom_site_label_2
_geom_angle_atom_site_label_3
_geom_angle
C14 O2 H20 111(2)
C12 N2 C17 121.6(2)
C12 N2 C15 122.1(2)
C17 N2 C15 115.9(2)
C5 N1 C1 115.8(2)
C17 C18 H18A 109.5
C17 C18 H18B 109.5
H18A C18 H18B 109.5
C17 C18 H18C 109.5
H18A C18 H18C 109.5
H18B C18 H18C 109.5
N2 C17 C18 112.2(2)
N2 C17 H17A 109.2
C18 C17 H17A 109.2
N2 C17 H17B 109.2
C18 C17 H17B 109.2
H17A C17 H17B 107.9
N2 C12 C13 120.6(2)
N2 C12 C11 122.2(2)
C13 C12 C11 117.2(2)
C14 C13 C12 121.6(2)
C14 C13 H13 119.2
C12 C13 H13 119.2
O2 C14 C13 120.5(2)
O2 C14 C9 117.9(2)
C13 C14 C9 121.6(2)
C14 C9 C10 115.6(2)
C14 C9 C8 121.2(2)
C10 C9 C8 123.2(2)
C7 C8 C9 127.8(2)
C7 C8 H8 116.1
C9 C8 H8 116.1
C8 C7 C6 123.2(2)
C8 C7 H7 118.4
C6 C7 H7 118.4
O1 C6 C7 122.9(2)
O1 C6 C3 118.3(2)
C7 C6 C3 118.8(2)
C4 C3 C2 116.5(2)
C4 C3 C6 123.6(2)
C2 C3 C6 119.9(2)
C5 C4 C3 119.4(2)
C5 C4 H4 120.3
C3 C4 H4 120.3
N1 C5 C4 124.5(2)
N1 C5 H5 117.8
C4 C5 H5 117.8
N1 C1 C2 123.8(2)
N1 C1 H1 118.1
C2 C1 H1 118.1
C1 C2 C3 120.0(2)
C1 C2 H2 120.0
C3 C2 H2 120.0
C10 C11 C12 120.5(2)
C10 C11 H11 119.8
C12 C11 H11 119.8
C11 C10 C9 123.6(2)
C11 C10 H10 118.2
C9 C10 H10 118.2
N2 C15 C16 113.5(2)
N2 C15 H15B 108.9
C16 C15 H15B 108.9
N2 C15 H15A 108.9
C16 C15 H15A 108.9
H15B C15 H15A 107.7
C15 C16 H16C 109.5
C15 C16 H16B 109.5
H16C C16 H16B 109.5
C15 C16 H16A 109.5
H16C C16 H16A 109.5
H16B C16 H16A 109.5

loop_
_geom_bond_atom_site_label_1
_geom_bond_atom_site_label_2
_geom_bond_distance
O2 C14 1.366(3)
O2 H20 0.96(4)
O1 C6 1.227(3)
N2 C12 1.369(3)
N2 C17 1.454(3)
N2 C15 1.461(3)
N1 C5 1.321(3)
N1 C1 1.328(3)
C18 C17 1.512(4)
C18 H18A 0.9600
C18 H18B 0.9600
C18 H18C 0.9600
C17 H17A 0.9700
C17 H17B 0.9700
C12 C13 1.404(3)
C12 C11 1.406(3)
C13 C14 1.380(3)
C13 H13 0.9300
C14 C9 1.405(3)
C9 C10 1.408(3)
C9 C8 1.437(3)
C8 C7 1.341(3)
C8 H8 0.9300
C7 C6 1.439(3)
C7 H7 0.9300
C6 C3 1.509(3)
C3 C4 1.375(3)
C3 C2 1.379(3)
C4 C5 1.374(3)
C4 H4 0.9300
C5 H5 0.9300
C1 C2 1.371(3)
C1 H1 0.9300
C2 H2 0.9300
C11 C10 1.362(3)
C11 H11 0.9300
C10 H10 0.9300
C15 C16 1.499(4)
C15 H15B 0.9700
C15 H15A 0.9700
C16 H16C 0.9600
C16 H16B 0.9600
C16 H16A 0.9600

loop_
_geom_torsion_atom_site_label_1
_geom_torsion_atom_site_label_2
_geom_torsion_atom_site_label_3
_geom_torsion_atom_site_label_4
_geom_torsion
C12 N2 C17 C18 -80.2(3)
C15 N2 C17 C18 93.5(3)
C17 N2 C12 C13 -2.5(4)
C15 N2 C12 C13 -175.8(2)
C17 N2 C12 C11 179.1(2)
C15 N2 C12 C11 5.8(4)
N2 C12 C13 C14 -177.4(2)
C11 C12 C13 C14 1.1(3)
C12 C13 C14 O2 178.8(2)
C12 C13 C14 C9 -1.1(3)
O2 C14 C9 C10 -179.5(2)
C13 C14 C9 C10 0.3(3)
O2 C14 C9 C8 -1.4(3)
C13 C14 C9 C8 178.4(2)
C14 C9 C8 C7 173.1(2)
C10 C9 C8 C7 -9.0(4)
C9 C8 C7 C6 177.6(2)
C8 C7 C6 O1 -1.4(4)
C8 C7 C6 C3 178.9(2)
O1 C6 C3 C4 -177.3(2)
C7 C6 C3 C4 2.4(3)
O1 C6 C3 C2 3.2(3)
C7 C6 C3 C2 -177.1(2)
C2 C3 C4 C5 1.0(3)
C6 C3 C4 C5 -178.5(2)
C1 N1 C5 C4 -0.5(4)
C3 C4 C5 N1 -0.3(4)
C5 N1 C1 C2 0.6(4)
N1 C1 C2 C3 0.1(4)
C4 C3 C2 C1 -0.9(3)
C6 C3 C2 C1 178.7(2)
N2 C12 C11 C10 178.1(2)
C13 C12 C11 C10 -0.3(3)
C12 C11 C10 C9 -0.4(4)
C14 C9 C10 C11 0.5(4)
C8 C9 C10 C11 -177.6(2)
C12 N2 C15 C16 -96.5(3)
C17 N2 C15 C16 89.9(3)
